data_1515118
loop_
_publ_author_name
'Marwitz, Adam J. V.'
'Lamm, Ashley N.'
'Zakharov, Lev N.'
'Vasiliu, Monica'
'Dixon, David A.'
'Liu, Shih-Yuan'

_publ_section_title
;
 BN-substituted diphenylacetylene: a basic model for conjugated \p-systems
 containing the BN bond pair
;
_journal_issue 3
_journal_name_full 'Chemical Science'
_journal_page_first 825
_journal_paper_doi 10.1039/c1sc00500f
_journal_volume 3
_journal_year 2012
_chemical_formula_sum 'C12 H10 B N'
_chemical_formula_weight 179.02
_chemical_name_systematic
;

?

;
_space_group_IT_number 43
_symmetry_cell_setting orthorhombic
_symmetry_space_group_name_Hall 'F 2 -2d'
_symmetry_space_group_name_H-M 'F d d 2'
_atom_sites_solution_hydrogens difmep
_atom_sites_solution_primary direct
_atom_sites_solution_secondary difmap
_audit_creation_method SHELXL-97
_cell_angle_alpha 90.00
_cell_angle_beta 90.00
_cell_angle_gamma 90.00
_cell_formula_units_Z 16
_cell_length_a 23.388(11)
_cell_length_b 31.934(15)
_cell_length_c 5.423(3)
_cell_measurement_reflns_used 748
_cell_measurement_temperature 173(2)
_cell_measurement_theta_max 17.66
_cell_measurement_theta_min 3.09
_cell_volume 4050(4)
_computing_cell_refinement 'Bruker SMART'
_computing_data_collection 'Bruker SMART'
_computing_data_reduction 'Bruker SAINT'
_computing_molecular_graphics 'Bruker SHELXTL'
_computing_publication_material 'Bruker SHELXTL'
_computing_structure_refinement 'SHELXL-97 (Sheldrick, 1997)'
_computing_structure_solution 'SHELXS-97 (Sheldrick, 1990)'
_diffrn_ambient_temperature 173(2)
_diffrn_measured_fraction_theta_full 1.000
_diffrn_measured_fraction_theta_max 1.000
_diffrn_measurement_device_type 'CCD area detector'
_diffrn_measurement_method 'phi and omega scans'
_diffrn_radiation_monochromator graphite
_diffrn_radiation_source 'fine-focus sealed tube'
_diffrn_radiation_type MoK\a
_diffrn_radiation_wavelength 0.71073
_diffrn_reflns_av_R_equivalents 0.0942
_diffrn_reflns_av_sigmaI/netI 0.0762
_diffrn_reflns_limit_h_max 27
_diffrn_reflns_limit_h_min -27
_diffrn_reflns_limit_k_max 37
_diffrn_reflns_limit_k_min -37
_diffrn_reflns_limit_l_max 6
_diffrn_reflns_limit_l_min -6
_diffrn_reflns_number 8757
_diffrn_reflns_theta_full 25.00
_diffrn_reflns_theta_max 25.00
_diffrn_reflns_theta_min 2.16
_exptl_absorpt_coefficient_mu 0.067
_exptl_absorpt_correction_T_max 0.9987
_exptl_absorpt_correction_T_min 0.9860
_exptl_absorpt_correction_type multi-scan
_exptl_absorpt_process_details SADABS
_exptl_crystal_colour colorless
_exptl_crystal_density_diffrn 1.174
_exptl_crystal_density_method 'not measured'
_exptl_crystal_description plate
_exptl_crystal_F_000 1504
_exptl_crystal_size_max 0.21
_exptl_crystal_size_mid 0.12
_exptl_crystal_size_min 0.02
_refine_diff_density_max 0.143
_refine_diff_density_min -0.161
_refine_diff_density_rms 0.037
_refine_ls_abs_structure_details 'Flack H D (1983), Acta Cryst. A39, 876-881'
_refine_ls_abs_structure_Flack 0(6)
_refine_ls_extinction_method none
_refine_ls_goodness_of_fit_ref 1.034
_refine_ls_hydrogen_treatment refall
_refine_ls_matrix_type full
_refine_ls_number_parameters 167
_refine_ls_number_reflns 1791
_refine_ls_number_restraints 1
_refine_ls_restrained_S_all 1.034
_refine_ls_R_factor_all 0.0946
_refine_ls_R_factor_gt 0.0571
_refine_ls_shift/su_max 0.000
_refine_ls_shift/su_mean 0.000
_refine_ls_structure_factor_coef Fsqd
_refine_ls_weighting_details 'calc w=1/[\s^2^(Fo^2^)+(0.0482P)^2^+0.0000P] where P=(Fo^2^+2Fc^2^)/3'
_refine_ls_weighting_scheme calc
_refine_ls_wR_factor_gt 0.1043
_refine_ls_wR_factor_ref 0.1198
_reflns_number_gt 1224
_reflns_number_total 1791
_reflns_threshold_expression >2sigma(I)
_cod_data_source_file c1sc00500f.txt
_cod_data_source_block liu72
_cod_depositor_comments
;
The following automatic conversions were performed:

'_symmetry_cell_setting' value 'Orthorhombic' changed to
'orthorhombic' according to
/usr/data/users/saulius/automatic-downloads/retrospective/RSC/lib/dictionaries/cif_core.dic
dictionary named 'cif_core.dic' version 2.4.2 from 2011-04-26.

Automatic conversion script
Id: cif_fix_values 2281 2013-09-26 08:29:07Z andrius 
;
_cod_original_cell_volume 4051(3)
_cod_original_sg_symbol_H-M Fdd2
_cod_database_code 1515118

loop_
_symmetry_equiv_pos_as_xyz
'x, y, z'
'-x, -y, z'
'x+1/4, -y+1/4, z+1/4'
'-x+1/4, y+1/4, z+1/4'
'x, y+1/2, z+1/2'
'-x, -y+1/2, z+1/2'
'x+1/4, -y+3/4, z+3/4'
'-x+1/4, y+3/4, z+3/4'
'x+1/2, y, z+1/2'
'-x+1/2, -y, z+1/2'
'x+3/4, -y+1/4, z+3/4'
'-x+3/4, y+1/4, z+3/4'
'x+1/2, y+1/2, z'
'-x+1/2, -y+1/2, z'
'x+3/4, -y+3/4, z+1/4'
'-x+3/4, y+3/4, z+1/4'

loop_
_atom_site_label
_atom_site_type_symbol
_atom_site_fract_x
_atom_site_fract_y
_atom_site_fract_z
_atom_site_U_iso_or_equiv
_atom_site_adp_type
_atom_site_occupancy
_atom_site_symmetry_multiplicity
_atom_site_calc_flag
N1 N 0.06008(13) 0.10008(9) 0.4888(6) 0.0409(8) Uani 1 1 d
B1 B 0.01218(16) 0.09166(11) 0.3334(8) 0.0327(9) Uani 1 1 d
C1 C 0.10125(16) 0.12964(11) 0.4348(8) 0.0424(10) Uani 1 1 d
C2 C 0.09739(15) 0.15251(11) 0.2256(7) 0.0401(10) Uani 1 1 d
C3 C 0.05139(16) 0.14621(11) 0.0595(8) 0.0417(10) Uani 1 1 d
C4 C 0.00955(16) 0.11727(10) 0.1045(7) 0.0406(10) Uani 1 1 d
C5 C -0.03190(14) 0.05959(10) 0.4301(7) 0.0372(9) Uani 1 1 d
C6 C -0.06654(14) 0.03522(11) 0.5158(7) 0.0363(8) Uani 1 1 d
C7 C -0.10768(14) 0.00652(9) 0.6161(6) 0.0329(9) Uani 1 1 d
C8 C -0.09648(17) -0.01535(10) 0.8367(7) 0.0401(9) Uani 1 1 d
C9 C -0.1367(2) -0.04377(11) 0.9266(8) 0.0489(11) Uani 1 1 d
C10 C -0.1877(2) -0.05019(13) 0.8034(9) 0.0550(12) Uani 1 1 d
C11 C -0.19986(17) -0.02798(12) 0.5913(9) 0.0485(11) Uani 1 1 d
C12 C -0.16013(15) 0.00001(11) 0.4952(7) 0.0410(10) Uani 1 1 d
H1N H 0.0625(18) 0.0847(13) 0.632(9) 0.095(17) Uiso 1 1 d
H1 H 0.1305(18) 0.1315(12) 0.580(8) 0.086(14) Uiso 1 1 d
H2 H 0.1276(13) 0.1720(9) 0.202(6) 0.038(9) Uiso 1 1 d
H3 H 0.0510(12) 0.1603(9) -0.087(6) 0.027(9) Uiso 1 1 d
H4 H -0.0198(13) 0.1130(9) -0.008(7) 0.037(10) Uiso 1 1 d
H8 H -0.0627(19) -0.0114(13) 0.931(9) 0.086(16) Uiso 1 1 d
H9 H -0.1282(15) -0.0564(11) 1.083(8) 0.053(11) Uiso 1 1 d
H10 H -0.2172(17) -0.0674(12) 0.876(8) 0.074(14) Uiso 1 1 d
H11 H -0.2353(14) -0.0314(10) 0.493(8) 0.051(11) Uiso 1 1 d
H12 H -0.1658(13) 0.0156(9) 0.351(7) 0.039(10) Uiso 1 1 d

loop_
_atom_site_aniso_label
_atom_site_aniso_U_11
_atom_site_aniso_U_22
_atom_site_aniso_U_33
_atom_site_aniso_U_23
_atom_site_aniso_U_13
_atom_site_aniso_U_12
N1 0.0492(19) 0.0302(18) 0.043(2) 0.0078(15) -0.0059(16) -0.0074(15)
B1 0.032(2) 0.0189(18) 0.047(2) -0.0020(19) -0.001(2) 0.0036(16)
C1 0.047(3) 0.034(2) 0.046(3) 0.0038(19) -0.0023(19) -0.0134(17)
C2 0.042(2) 0.026(2) 0.052(2) 0.0020(17) 0.006(2) -0.0053(17)
C3 0.046(2) 0.035(2) 0.045(3) 0.011(2) 0.003(2) 0.0035(18)
C4 0.037(2) 0.036(2) 0.048(3) 0.0011(19) -0.0026(19) 0.0004(17)
C5 0.036(2) 0.0266(18) 0.048(2) -0.0002(16) -0.0009(18) 0.0058(16)
C6 0.041(2) 0.0252(18) 0.043(2) -0.0025(16) -0.0016(17) 0.0062(17)
C7 0.039(2) 0.0186(15) 0.041(2) -0.0057(15) 0.0040(17) 0.0013(14)
C8 0.055(3) 0.0208(17) 0.044(2) -0.0064(16) 0.005(2) 0.0074(17)
C9 0.077(3) 0.028(2) 0.042(3) 0.0039(18) 0.019(2) 0.003(2)
C10 0.057(3) 0.035(2) 0.073(3) -0.006(2) 0.027(3) -0.007(2)
C11 0.043(2) 0.036(2) 0.066(3) -0.007(2) 0.008(2) -0.0111(18)
C12 0.046(2) 0.028(2) 0.049(3) -0.0048(18) 0.007(2) -0.0027(18)

loop_
_atom_type_symbol
_atom_type_description
_atom_type_scat_dispersion_real
_atom_type_scat_dispersion_imag
_atom_type_scat_source
C C 0.0033 0.0016 'International Tables Vol C Tables 4.2.6.8 and 6.1.1.4'
H H 0.0000 0.0000 'International Tables Vol C Tables 4.2.6.8 and 6.1.1.4'
B B 0.0013 0.0007 'International Tables Vol C Tables 4.2.6.8 and 6.1.1.4'
N N 0.0061 0.0033 'International Tables Vol C Tables 4.2.6.8 and 6.1.1.4'

loop_
_geom_angle_atom_site_label_1
_geom_angle_atom_site_label_2
_geom_angle_atom_site_label_3
_geom_angle
C1 N1 B1 123.5(3)
C1 N1 H1N 120(3)
B1 N1 H1N 116(3)
N1 B1 C4 114.9(3)
N1 B1 C5 116.6(3)
C4 B1 C5 128.3(3)
C2 C1 N1 120.0(4)
C2 C1 H1 130(2)
N1 C1 H1 110(2)
C1 C2 C3 120.5(3)
C1 C2 H2 115(2)
C3 C2 H2 125(2)
C4 C3 C2 121.7(4)
C4 C3 H3 118.8(19)
C2 C3 H3 119.4(19)
C3 C4 B1 119.4(4)
C3 C4 H4 121(2)
B1 C4 H4 120(2)
C6 C5 B1 177.2(4)
C5 C6 C7 179.7(4)
C12 C7 C8 119.0(3)
C12 C7 C6 120.1(3)
C8 C7 C6 120.9(3)
C9 C8 C7 119.6(4)
C9 C8 H8 117(3)
C7 C8 H8 123(3)
C10 C9 C8 120.6(4)
C10 C9 H9 123(2)
C8 C9 H9 116(2)
C11 C10 C9 120.2(4)
C11 C10 H10 119(3)
C9 C10 H10 120(3)
C10 C11 C12 120.3(4)
C10 C11 H11 124(2)
C12 C11 H11 115(2)
C11 C12 C7 120.2(4)
C11 C12 H12 124(2)
C7 C12 H12 116(2)

loop_
_geom_bond_atom_site_label_1
_geom_bond_atom_site_label_2
_geom_bond_distance
N1 C1 1.380(4)
N1 B1 1.427(5)
N1 H1N 0.92(5)
B1 C4 1.488(5)
B1 C5 1.545(5)
C1 C2 1.352(5)
C1 H1 1.04(4)
C2 C3 1.417(5)
C2 H2 0.95(3)
C3 C4 1.368(5)
C3 H3 0.91(3)
C4 H4 0.93(3)
C5 C6 1.216(4)
C6 C7 1.436(5)
C7 C12 1.406(5)
C7 C8 1.410(5)
C8 C9 1.395(5)
C8 H8 0.95(5)
C9 C10 1.383(6)
C9 H9 0.96(4)
C10 C11 1.381(6)
C10 H10 0.96(4)
C11 C12 1.391(5)
C11 H11 0.99(4)
C12 H12 0.94(3)

loop_
_geom_torsion_atom_site_label_1
_geom_torsion_atom_site_label_2
_geom_torsion_atom_site_label_3
_geom_torsion_atom_site_label_4
_geom_torsion
C1 N1 B1 C4 0.2(5)
C1 N1 B1 C5 -176.1(3)
B1 N1 C1 C2 0.1(5)
N1 C1 C2 C3 -0.4(5)
C1 C2 C3 C4 0.3(6)
C2 C3 C4 B1 0.0(5)
N1 B1 C4 C3 -0.2(5)
C5 B1 C4 C3 175.6(4)
N1 B1 C5 C6 47(7)
C4 B1 C5 C6 -129(7)
B1 C5 C6 C7 120(100)
C5 C6 C7 C12 6(92)
C5 C6 C7 C8 -173(100)
C12 C7 C8 C9 1.9(4)
C6 C7 C8 C9 -178.5(3)
C7 C8 C9 C10 -1.0(5)
C8 C9 C10 C11 -1.0(6)
C9 C10 C11 C12 2.1(6)
C10 C11 C12 C7 -1.2(5)
C8 C7 C12 C11 -0.8(5)
C6 C7 C12 C11 179.6(3)
